data_1514987
loop_
_publ_author_name
'Gong, Wei'
'Singidi, Ramakrishna Reddy'
'Gallucci, Judith C.'
'RajanBabu, T. V.'

_publ_section_title
;
 On the stereochemistry of acetylide additions to highly functionalized
 biphenylcarbaldehydes and multi-component cyclization of 1,n-diynes.
 Syntheses of dibenzocyclooctadiene lignans
;
_journal_issue 4
_journal_name_full 'Chemical Science'
_journal_page_first 1221
_journal_paper_doi 10.1039/c2sc00920j
_journal_volume 3
_journal_year 2012
_chemical_compound_source 'synthesis as described'
_chemical_formula_moiety 'C28 H36 O6 Si2'
_chemical_formula_sum 'C28 H36 O6 Si2'
_chemical_formula_weight 524.75
_chemical_name_common 'RajanBabu 1761'
_chemical_name_systematic
;
?
;
_space_group_IT_number 2
_symmetry_cell_setting triclinic
_symmetry_Int_Tables_number 2
_symmetry_space_group_name_Hall '-P 1'
_symmetry_space_group_name_H-M 'P -1'
_atom_sites_solution_hydrogens geom
_atom_sites_solution_primary direct
_atom_sites_solution_secondary difmap
_audit_conform_dict_location ftp://ftp.iucr.org/pub/cif_core.dic
_audit_conform_dict_name cif_core.dic
_audit_conform_dict_version 2.4
_audit_creation_date 2011-05-05T14:35:08-00:00
_audit_creation_method 'WinGX routine CIF_UPDATE'
_cell_angle_alpha 103.096(1)
_cell_angle_beta 100.398(1)
_cell_angle_gamma 91.195(1)
_cell_formula_units_Z 2
_cell_length_a 10.3358(1)
_cell_length_b 10.7754(1)
_cell_length_c 13.7612(1)
_cell_measurement_reflns_used 6669
_cell_measurement_temperature 150(2)
_cell_measurement_theta_max 27.485
_cell_measurement_theta_min 2.037
_cell_measurement_wavelength 0.71073
_cell_volume 1465.19(2)
_computing_cell_refinement 'HKL Scalepack (Otwinowski & Minor 1997)'
_computing_data_collection 'Collect (Nonius BV, 1997-2000)'
_computing_data_reduction 'HKL Denzo and Scalepack (Otwinowski & Minor 1997)'
_computing_molecular_graphics 'Ortep-3 for Windows (Farrugia, 1997)'
_computing_publication_material 'WinGX publication routines (Farrugia, 1999)'
_computing_structure_refinement 'SHELXL-97 (Sheldrick, 2008)'
_computing_structure_solution 'SHELXS-97 (Sheldrick, 2008)'
_diffrn_ambient_temperature 150(2)
_diffrn_detector 'CCD plate'
_diffrn_detector_area_resol_mean 9
_diffrn_measured_fraction_theta_full 0.998
_diffrn_measured_fraction_theta_max 0.998
_diffrn_measurement_device '95mm CCD camera on \k-goniostat'
_diffrn_measurement_device_type 'Nonius KappaCCD'
_diffrn_measurement_method 'phi and omega scans'
_diffrn_orient_matrix_type 'by Nonius Collect from scalepack cell'
_diffrn_orient_matrix_UB_11 0.708066E-1
_diffrn_orient_matrix_UB_12 -0.44796E-2
_diffrn_orient_matrix_UB_13 0.589014E-1
_diffrn_orient_matrix_UB_21 -0.34583E-1
_diffrn_orient_matrix_UB_22 0.747406E-1
_diffrn_orient_matrix_UB_23 0.430838E-1
_diffrn_orient_matrix_UB_31 -0.592179E-1
_diffrn_orient_matrix_UB_32 -0.592482E-1
_diffrn_orient_matrix_UB_33 0.212079E-1
_diffrn_radiation_monochromator graphite
_diffrn_radiation_probe x-ray
_diffrn_radiation_type MoK\a
_diffrn_radiation_wavelength 0.71073
_diffrn_reflns_av_R_equivalents 0.041
_diffrn_reflns_limit_h_max 13
_diffrn_reflns_limit_h_min -13
_diffrn_reflns_limit_k_max 13
_diffrn_reflns_limit_k_min -13
_diffrn_reflns_limit_l_max 17
_diffrn_reflns_limit_l_min -17
_diffrn_reflns_number 44089
_diffrn_reflns_theta_full 27.46
_diffrn_reflns_theta_max 27.46
_diffrn_reflns_theta_min 2.18
_diffrn_source 'Enraf Nonius FR590'
_exptl_absorpt_coefficient_mu 0.158
_exptl_absorpt_correction_type none
_exptl_crystal_colour colourless
_exptl_crystal_density_diffrn 1.189
_exptl_crystal_density_method 'not measured'
_exptl_crystal_description 'rectangular rod'
_exptl_crystal_F_000 560
_exptl_crystal_size_max 0.42
_exptl_crystal_size_mid 0.19
_exptl_crystal_size_min 0.12
_refine_diff_density_max 0.335
_refine_diff_density_min -0.282
_refine_diff_density_rms 0.046
_refine_ls_extinction_method none
_refine_ls_goodness_of_fit_ref 1.048
_refine_ls_hydrogen_treatment mixed
_refine_ls_matrix_type full
_refine_ls_number_parameters 338
_refine_ls_number_reflns 6685
_refine_ls_number_restraints 0
_refine_ls_restrained_S_all 1.048
_refine_ls_R_factor_all 0.0649
_refine_ls_R_factor_gt 0.04
_refine_ls_shift/su_max 0.067
_refine_ls_shift/su_mean 0.001
_refine_ls_structure_factor_coef Fsqd
_refine_ls_weighting_details 'w=1/[\s^2^(Fo^2^)+(0.0511P)^2^+0.3496P] where P=(Fo^2^+2Fc^2^)/3'
_refine_ls_weighting_scheme calc
_refine_ls_wR_factor_gt 0.0983
_refine_ls_wR_factor_ref 0.1088
_reflns_number_gt 4892
_reflns_number_total 6685
_reflns_threshold_expression >2\s(I)
_cod_data_source_file c2sc00920j.txt
_cod_data_source_block RajanBabu1761
_cod_original_sg_symbol_H-M P-1
_cod_database_code 1514987

loop_
_symmetry_equiv_pos_as_xyz
'x, y, z'
'-x, -y, -z'

loop_
_atom_site_label
_atom_site_type_symbol
_atom_site_fract_x
_atom_site_fract_y
_atom_site_fract_z
_atom_site_U_iso_or_equiv
_atom_site_adp_type
_atom_site_occupancy
_atom_site_symmetry_multiplicity
_atom_site_calc_flag
_atom_site_refinement_flags
Si1 Si 0.69613(5) -0.00604(4) 0.30900(4) 0.03354(13) Uani 1 1 d .
Si2 Si 0.21428(5) -0.13304(4) 0.07958(4) 0.02999(13) Uani 1 1 d .
O1 O 0.71373(10) 0.59419(11) 0.00669(8) 0.0290(3) Uani 1 1 d .
O2 O 0.92333(11) 0.57059(12) 0.09249(8) 0.0334(3) Uani 1 1 d .
O3 O 0.87699(10) 0.47437(11) 0.42909(9) 0.0266(3) Uani 1 1 d .
H1O3 H 0.871(2) 0.482(2) 0.4887(16) 0.048(6) Uiso 1 1 d .
O4 O 0.51080(11) 0.66371(10) 0.36094(8) 0.0268(3) Uani 1 1 d .
O5 O 0.27600(11) 0.61784(10) 0.42671(8) 0.0268(3) Uani 1 1 d .
O6 O 0.14597(10) 0.39164(10) 0.36217(8) 0.0288(3) Uani 1 1 d .
C1 C 0.61007(14) 0.48272(13) 0.21758(10) 0.0188(3) Uani 1 1 d .
C2 C 0.73629(14) 0.46933(13) 0.26966(10) 0.0196(3) Uani 1 1 d .
C3 C 0.84941(15) 0.49767(14) 0.23300(11) 0.0234(3) Uani 1 1 d .
H3 H 0.9355 0.4883 0.2677 0.028 Uiso 1 1 calc R
C4 C 0.82936(14) 0.53947(14) 0.14477(11) 0.0228(3) Uani 1 1 d .
C5 C 0.70551(15) 0.55317(14) 0.09380(11) 0.0215(3) Uani 1 1 d .
C6 C 0.59394(14) 0.52633(14) 0.12774(11) 0.0211(3) Uani 1 1 d .
H6 H 0.5089 0.5368 0.0919 0.025 Uiso 1 1 calc R
C7 C 0.85133(16) 0.61916(17) 0.01126(13) 0.0326(4) Uani 1 1 d .
H7A H 0.8722 0.7122 0.0236 0.039 Uiso 1 1 calc R
H7B H 0.876 0.5769 -0.0539 0.039 Uiso 1 1 calc R
C8 C 0.75327(14) 0.42297(14) 0.36723(11) 0.0221(3) Uani 1 1 d .
H8 H 0.6817 0.456 0.4043 0.027 Uiso 1 1 calc R
C9 C 0.74330(15) 0.28182(15) 0.34558(11) 0.0252(3) Uani 1 1 d .
C10 C 0.73123(16) 0.16716(16) 0.32841(12) 0.0311(4) Uani 1 1 d .
C11 C 0.6864(2) -0.08536(19) 0.17308(15) 0.0476(5) Uani 1 1 d .
H11A H 0.6167 -0.0497 0.1312 0.071 Uiso 1 1 calc R
H11B H 0.6665 -0.1772 0.1628 0.071 Uiso 1 1 calc R
H11C H 0.771 -0.071 0.1534 0.071 Uiso 1 1 calc R
C12 C 0.8305(2) -0.0712(2) 0.38883(19) 0.0659(7) Uani 1 1 d .
H12A H 0.9153 -0.0515 0.3716 0.099 Uiso 1 1 calc R
H12B H 0.8148 -0.164 0.3762 0.099 Uiso 1 1 calc R
H12C H 0.8322 -0.0325 0.4608 0.099 Uiso 1 1 calc R
C13 C 0.5360(2) -0.02378(18) 0.34904(15) 0.0432(5) Uani 1 1 d .
H13A H 0.545 0.0163 0.4215 0.065 Uiso 1 1 calc R
H13B H 0.5095 -0.1147 0.337 0.065 Uiso 1 1 calc R
H13C H 0.4689 0.0176 0.3097 0.065 Uiso 1 1 calc R
C14 C 0.48803(14) 0.45286(14) 0.25464(10) 0.0187(3) Uani 1 1 d .
C15 C 0.41545(14) 0.33552(14) 0.21679(10) 0.0196(3) Uani 1 1 d .
C16 C 0.30160(14) 0.31176(14) 0.25201(11) 0.0222(3) Uani 1 1 d .
H16 H 0.2548 0.2306 0.2278 0.027 Uiso 1 1 calc R
C17 C 0.25594(14) 0.40582(15) 0.32218(11) 0.0223(3) Uani 1 1 d .
C18 C 0.32375(14) 0.52549(14) 0.35729(10) 0.0213(3) Uani 1 1 d .
C19 C 0.44076(14) 0.54692(14) 0.32553(11) 0.0207(3) Uani 1 1 d .
C20 C 0.08669(17) 0.26510(17) 0.34361(14) 0.0350(4) Uani 1 1 d .
H20A H 0.0489 0.2349 0.2711 0.053 Uiso 1 1 calc R
H20B H 0.0169 0.2658 0.3833 0.053 Uiso 1 1 calc R
H20C H 0.1537 0.208 0.3636 0.053 Uiso 1 1 calc R
C21 C 0.20793(19) 0.71250(18) 0.38314(14) 0.0414(5) Uani 1 1 d .
H21A H 0.27 0.7617 0.358 0.062 Uiso 1 1 calc R
H21B H 0.1696 0.77 0.4349 0.062 Uiso 1 1 calc R
H21C H 0.1376 0.6706 0.3266 0.062 Uiso 1 1 calc R
C22 C 0.55998(19) 0.70016(17) 0.46846(12) 0.0375(4) Uani 1 1 d .
H22A H 0.4858 0.7135 0.5043 0.056 Uiso 1 1 calc R
H22B H 0.616 0.7794 0.4849 0.056 Uiso 1 1 calc R
H22C H 0.6117 0.6324 0.4896 0.056 Uiso 1 1 calc R
C23 C 0.46183(15) 0.23355(14) 0.13610(11) 0.0227(3) Uani 1 1 d .
H23A H 0.4576 0.2654 0.0736 0.027 Uiso 1 1 calc R
H23B H 0.555 0.219 0.1607 0.027 Uiso 1 1 calc R
C24 C 0.38360(15) 0.11192(15) 0.11095(11) 0.0249(3) Uani 1 1 d .
C25 C 0.31621(17) 0.01370(16) 0.09425(12) 0.0310(4) Uani 1 1 d .
C26 C 0.32356(19) -0.26248(17) 0.10092(15) 0.0434(5) Uani 1 1 d .
H26A H 0.3787 -0.2791 0.049 0.065 Uiso 1 1 calc R
H26B H 0.2698 -0.3402 0.0966 0.065 Uiso 1 1 calc R
H26C H 0.3799 -0.2365 0.1684 0.065 Uiso 1 1 calc R
C27 C 0.1135(2) -0.17599(19) -0.05107(14) 0.0447(5) Uani 1 1 d .
H27A H 0.0473 -0.1132 -0.0581 0.067 Uiso 1 1 calc R
H27B H 0.0692 -0.2609 -0.0633 0.067 Uiso 1 1 calc R
H27C H 0.1708 -0.1765 -0.1006 0.067 Uiso 1 1 calc R
C28 C 0.10824(19) -0.10081(18) 0.17761(14) 0.0406(4) Uani 1 1 d .
H28A H 0.1639 -0.0706 0.245 0.061 Uiso 1 1 calc R
H28B H 0.0575 -0.1795 0.1755 0.061 Uiso 1 1 calc R
H28C H 0.0477 -0.0354 0.1638 0.061 Uiso 1 1 calc R

loop_
_atom_site_aniso_label
_atom_site_aniso_U_11
_atom_site_aniso_U_22
_atom_site_aniso_U_33
_atom_site_aniso_U_23
_atom_site_aniso_U_13
_atom_site_aniso_U_12
Si1 0.0406(3) 0.0247(2) 0.0353(3) 0.0089(2) 0.0046(2) 0.0007(2)
Si2 0.0325(3) 0.0223(2) 0.0338(3) 0.00283(19) 0.0079(2) -0.00287(19)
O1 0.0264(6) 0.0393(7) 0.0265(6) 0.0163(5) 0.0083(5) -0.0013(5)
O2 0.0239(6) 0.0502(8) 0.0332(6) 0.0198(5) 0.0116(5) -0.0009(5)
O3 0.0225(6) 0.0345(7) 0.0202(6) 0.0042(5) 0.0013(5) -0.0046(5)
O4 0.0331(6) 0.0207(5) 0.0249(6) 0.0003(4) 0.0081(5) -0.0052(5)
O5 0.0337(6) 0.0250(6) 0.0253(6) 0.0056(5) 0.0143(5) 0.0085(5)
O6 0.0230(6) 0.0304(6) 0.0341(6) 0.0033(5) 0.0143(5) -0.0017(5)
C1 0.0188(7) 0.0163(7) 0.0202(7) 0.0013(6) 0.0051(6) -0.0013(6)
C2 0.0213(8) 0.0178(7) 0.0193(7) 0.0030(6) 0.0045(6) -0.0006(6)
C3 0.0188(8) 0.0262(8) 0.0252(8) 0.0059(6) 0.0048(6) 0.0000(6)
C4 0.0206(8) 0.0231(8) 0.0269(8) 0.0061(6) 0.0103(6) -0.0011(6)
C5 0.0270(8) 0.0188(7) 0.0194(7) 0.0053(6) 0.0057(6) 0.0005(6)
C6 0.0200(8) 0.0216(8) 0.0211(7) 0.0041(6) 0.0033(6) -0.0001(6)
C7 0.0283(9) 0.0428(10) 0.0330(9) 0.0173(8) 0.0118(7) -0.0001(7)
C8 0.0180(7) 0.0272(8) 0.0218(7) 0.0076(6) 0.0033(6) -0.0005(6)
C9 0.0233(8) 0.0319(9) 0.0210(8) 0.0087(7) 0.0026(6) -0.0009(7)
C10 0.0322(9) 0.0322(10) 0.0285(9) 0.0096(7) 0.0019(7) -0.0016(7)
C11 0.0569(13) 0.0368(11) 0.0482(12) 0.0013(9) 0.0189(10) 0.0022(9)
C12 0.0679(16) 0.0507(14) 0.0783(17) 0.0298(12) -0.0068(13) 0.0074(12)
C13 0.0584(13) 0.0315(10) 0.0419(11) 0.0094(8) 0.0155(9) -0.0059(9)
C14 0.0175(7) 0.0216(7) 0.0182(7) 0.0064(6) 0.0042(6) 0.0012(6)
C15 0.0190(7) 0.0210(7) 0.0190(7) 0.0047(6) 0.0044(6) 0.0019(6)
C16 0.0213(8) 0.0213(8) 0.0233(8) 0.0040(6) 0.0045(6) -0.0026(6)
C17 0.0166(7) 0.0292(8) 0.0228(8) 0.0083(6) 0.0057(6) 0.0011(6)
C18 0.0241(8) 0.0230(8) 0.0181(7) 0.0048(6) 0.0066(6) 0.0053(6)
C19 0.0233(8) 0.0191(7) 0.0199(7) 0.0061(6) 0.0028(6) -0.0006(6)
C20 0.0284(9) 0.0358(10) 0.0431(10) 0.0068(8) 0.0165(8) -0.0053(7)
C21 0.0499(12) 0.0347(10) 0.0423(10) 0.0096(8) 0.0130(9) 0.0195(9)
C22 0.0479(11) 0.0285(9) 0.0295(9) 0.0017(7) -0.0029(8) -0.0040(8)
C23 0.0221(8) 0.0226(8) 0.0234(8) 0.0028(6) 0.0075(6) 0.0000(6)
C24 0.0269(8) 0.0250(8) 0.0227(8) 0.0027(6) 0.0082(6) 0.0040(7)
C25 0.0338(9) 0.0264(9) 0.0321(9) 0.0023(7) 0.0101(7) 0.0018(7)
C26 0.0486(12) 0.0271(10) 0.0534(12) 0.0042(8) 0.0127(9) 0.0028(8)
C27 0.0505(12) 0.0401(11) 0.0386(10) 0.0033(8) 0.0050(9) -0.0122(9)
C28 0.0414(11) 0.0381(10) 0.0451(11) 0.0112(8) 0.0142(9) -0.0010(8)

loop_
_atom_type_symbol
_atom_type_description
_atom_type_scat_dispersion_real
_atom_type_scat_dispersion_imag
_atom_type_scat_source
C C 0.0033 0.0016 'International Tables Vol C Tables 4.2.6.8 and 6.1.1.4'
H H 0 0 'International Tables Vol C Tables 4.2.6.8 and 6.1.1.4'
O O 0.0106 0.006 'International Tables Vol C Tables 4.2.6.8 and 6.1.1.4'
Si Si 0.0817 0.0704 'International Tables Vol C Tables 4.2.6.8 and 6.1.1.4'

loop_
_geom_angle_atom_site_label_1
_geom_angle_atom_site_label_2
_geom_angle_atom_site_label_3
_geom_angle
C10 Si1 C13 105.64(8)
C10 Si1 C11 109.66(8)
C13 Si1 C11 111.37(9)
C10 Si1 C12 109.10(9)
C13 Si1 C12 111.26(11)
C11 Si1 C12 109.72(11)
C25 Si2 C26 108.90(8)
C25 Si2 C27 108.88(8)
C26 Si2 C27 110.26(9)
C25 Si2 C28 107.37(8)
C26 Si2 C28 109.94(9)
C27 Si2 C28 111.41(9)
C5 O1 C7 105.37(11)
C4 O2 C7 105.19(11)
C8 O3 H1O3 107.8(14)
C19 O4 C22 115.78(12)
C18 O5 C21 113.78(12)
C17 O6 C20 117.31(12)
C2 C1 C6 120.27(13)
C2 C1 C14 122.23(12)
C6 C1 C14 117.50(13)
C1 C2 C3 121.09(13)
C1 C2 C8 120.08(12)
C3 C2 C8 118.83(13)
C4 C3 C2 116.81(14)
C4 C3 H3 121.6
C2 C3 H3 121.6
C3 C4 C5 122.15(13)
C3 C4 O2 127.88(14)
C5 C4 O2 109.95(13)
C6 C5 C4 122.24(13)
C6 C5 O1 127.64(14)
C4 C5 O1 110.11(13)
C5 C6 C1 117.43(13)
C5 C6 H6 121.3
C1 C6 H6 121.3
O1 C7 O2 108.28(12)
O1 C7 H7A 110
O2 C7 H7A 110
O1 C7 H7B 110
O2 C7 H7B 110
H7A C7 H7B 108.4
O3 C8 C9 111.44(12)
O3 C8 C2 108.68(11)
C9 C8 C2 111.11(12)
O3 C8 H8 108.5
C9 C8 H8 108.5
C2 C8 H8 108.5
C10 C9 C8 177.98(17)
C9 C10 Si1 173.47(15)
Si1 C11 H11A 109.5
Si1 C11 H11B 109.5
H11A C11 H11B 109.5
Si1 C11 H11C 109.5
H11A C11 H11C 109.5
H11B C11 H11C 109.5
Si1 C12 H12A 109.5
Si1 C12 H12B 109.5
H12A C12 H12B 109.5
Si1 C12 H12C 109.5
H12A C12 H12C 109.5
H12B C12 H12C 109.5
Si1 C13 H13A 109.5
Si1 C13 H13B 109.5
H13A C13 H13B 109.5
Si1 C13 H13C 109.5
H13A C13 H13C 109.5
H13B C13 H13C 109.5
C15 C14 C19 118.52(13)
C15 C14 C1 121.94(13)
C19 C14 C1 119.46(12)
C16 C15 C14 120.36(13)
C16 C15 C23 120.15(13)
C14 C15 C23 119.49(12)
C17 C16 C15 120.44(13)
C17 C16 H16 119.8
C15 C16 H16 119.8
O6 C17 C16 124.94(13)
O6 C17 C18 115.08(13)
C16 C17 C18 119.99(13)
O5 C18 C19 121.62(13)
O5 C18 C17 118.95(13)
C19 C18 C17 119.36(13)
O4 C19 C18 120.32(13)
O4 C19 C14 118.44(13)
C18 C19 C14 121.20(13)
O6 C20 H20A 109.5
O6 C20 H20B 109.5
H20A C20 H20B 109.5
O6 C20 H20C 109.5
H20A C20 H20C 109.5
H20B C20 H20C 109.5
O5 C21 H21A 109.5
O5 C21 H21B 109.5
H21A C21 H21B 109.5
O5 C21 H21C 109.5
H21A C21 H21C 109.5
H21B C21 H21C 109.5
O4 C22 H22A 109.5
O4 C22 H22B 109.5
H22A C22 H22B 109.5
O4 C22 H22C 109.5
H22A C22 H22C 109.5
H22B C22 H22C 109.5
C24 C23 C15 113.30(12)
C24 C23 H23A 108.9
C15 C23 H23A 108.9
C24 C23 H23B 108.9
C15 C23 H23B 108.9
H23A C23 H23B 107.7
C25 C24 C23 176.80(16)
C24 C25 Si2 175.54(15)
Si2 C26 H26A 109.5
Si2 C26 H26B 109.5
H26A C26 H26B 109.5
Si2 C26 H26C 109.5
H26A C26 H26C 109.5
H26B C26 H26C 109.5
Si2 C27 H27A 109.5
Si2 C27 H27B 109.5
H27A C27 H27B 109.5
Si2 C27 H27C 109.5
H27A C27 H27C 109.5
H27B C27 H27C 109.5
Si2 C28 H28A 109.5
Si2 C28 H28B 109.5
H28A C28 H28B 109.5
Si2 C28 H28C 109.5
H28A C28 H28C 109.5
H28B C28 H28C 109.5

loop_
_geom_bond_atom_site_label_1
_geom_bond_atom_site_label_2
_geom_bond_distance
Si1 C10 1.8430(18)
Si1 C13 1.855(2)
Si1 C11 1.856(2)
Si1 C12 1.863(2)
Si2 C25 1.8330(17)
Si2 C26 1.8545(19)
Si2 C27 1.8598(19)
Si2 C28 1.8652(18)
O1 C5 1.3836(17)
O1 C7 1.4294(19)
O2 C4 1.3861(17)
O2 C7 1.435(2)
O3 C8 1.4249(17)
O3 H1O3 0.82(2)
O4 C19 1.3792(17)
O4 C22 1.4349(19)
O5 C18 1.3806(17)
O5 C21 1.432(2)
O6 C17 1.3693(17)
O6 C20 1.4320(19)
C1 C2 1.398(2)
C1 C6 1.403(2)
C1 C14 1.4981(19)
C2 C3 1.408(2)
C2 C8 1.5184(19)
C3 C4 1.371(2)
C3 H3 0.95
C4 C5 1.372(2)
C5 C6 1.369(2)
C6 H6 0.95
C7 H7A 0.99
C7 H7B 0.99
C8 C9 1.480(2)
C8 H8 1
C9 C10 1.204(2)
C11 H11A 0.98
C11 H11B 0.98
C11 H11C 0.98
C12 H12A 0.98
C12 H12B 0.98
C12 H12C 0.98
C13 H13A 0.98
C13 H13B 0.98
C13 H13C 0.98
C14 C15 1.398(2)
C14 C19 1.401(2)
C15 C16 1.391(2)
C15 C23 1.527(2)
C16 C17 1.387(2)
C16 H16 0.95
C17 C18 1.395(2)
C18 C19 1.390(2)
C20 H20A 0.98
C20 H20B 0.98
C20 H20C 0.98
C21 H21A 0.98
C21 H21B 0.98
C21 H21C 0.98
C22 H22A 0.98
C22 H22B 0.98
C22 H22C 0.98
C23 C24 1.463(2)
C23 H23A 0.99
C23 H23B 0.99
C24 C25 1.208(2)
C26 H26A 0.98
C26 H26B 0.98
C26 H26C 0.98
C27 H27A 0.98
C27 H27B 0.98
C27 H27C 0.98
C28 H28A 0.98
C28 H28B 0.98
C28 H28C 0.98

loop_
_geom_hbond_atom_site_label_D
_geom_hbond_atom_site_label_H
_geom_hbond_atom_site_label_A
_geom_hbond_distance_DH
_geom_hbond_distance_HA
_geom_hbond_distance_DA
_geom_hbond_angle_DHA
_geom_hbond_site_symmetry_A
O3 H1O3 O6 0.82(2) 2.23(2) 2.9619(16) 148.5(19) 2_666
O3 H1O3 O5 0.82(2) 2.44(2) 3.0638(15) 134.1(18) 2_666

loop_
_geom_torsion_atom_site_label_1
_geom_torsion_atom_site_label_2
_geom_torsion_atom_site_label_3
_geom_torsion_atom_site_label_4
_geom_torsion
C6 C1 C2 C3 -0.7(2)
C14 C1 C2 C3 179.80(13)
C6 C1 C2 C8 179.58(13)
C14 C1 C2 C8 0.1(2)
C1 C2 C3 C4 0.4(2)
C8 C2 C3 C4 -179.86(13)
C2 C3 C4 C5 -0.1(2)
C2 C3 C4 O2 -178.46(14)
C7 O2 C4 C3 -174.98(16)
C7 O2 C4 C5 6.53(17)
C3 C4 C5 C6 0.2(2)
O2 C4 C5 C6 178.75(14)
C3 C4 C5 O1 -178.85(14)
O2 C4 C5 O1 -0.26(17)
C7 O1 C5 C6 174.90(15)
C7 O1 C5 C4 -6.16(17)
C4 C5 C6 C1 -0.4(2)
O1 C5 C6 C1 178.40(14)
C2 C1 C6 C5 0.7(2)
C14 C1 C6 C5 -179.79(13)
C5 O1 C7 O2 10.14(17)
C4 O2 C7 O1 -10.28(17)
C1 C2 C8 O3 -151.84(13)
C3 C2 C8 O3 28.43(18)
C1 C2 C8 C9 85.19(17)
C3 C2 C8 C9 -94.54(16)
C2 C1 C14 C15 -97.30(17)
C6 C1 C14 C15 83.19(18)
C2 C1 C14 C19 85.99(18)
C6 C1 C14 C19 -93.52(16)
C19 C14 C15 C16 -2.4(2)
C1 C14 C15 C16 -179.13(13)
C19 C14 C15 C23 177.40(13)
C1 C14 C15 C23 0.7(2)
C14 C15 C16 C17 2.5(2)
C23 C15 C16 C17 -177.32(13)
C20 O6 C17 C16 11.1(2)
C20 O6 C17 C18 -168.79(13)
C15 C16 C17 O6 -179.35(13)
C15 C16 C17 C18 0.5(2)
C21 O5 C18 C19 80.62(18)
C21 O5 C18 C17 -102.55(16)
O6 C17 C18 O5 -0.51(19)
C16 C17 C18 O5 179.64(13)
O6 C17 C18 C19 176.39(13)
C16 C17 C18 C19 -3.5(2)
C22 O4 C19 C18 62.62(19)
C22 O4 C19 C14 -119.53(15)
O5 C18 C19 O4 -1.9(2)
C17 C18 C19 O4 -178.67(13)
O5 C18 C19 C14 -179.65(13)
C17 C18 C19 C14 3.5(2)
C15 C14 C19 O4 -178.45(13)
C1 C14 C19 O4 -1.6(2)
C15 C14 C19 C18 -0.6(2)
C1 C14 C19 C18 176.20(13)
C16 C15 C23 C24 -5.7(2)
C14 C15 C23 C24 174.48(13)
